data_7040366
loop_
_publ_author_name
'Rungthanaphatsophon, Pokpong'
'Barnes, Charles L.'
'Walensky, Justin R.'

_publ_section_title
;
 Copper(i) clusters with bulky dithiocarboxylate, thiolate, and selenolate
 ligands.
;
_journal_issue 36
_journal_name_full 'Dalton transactions (Cambridge, England : 2003)'
_journal_page_first 14265
_journal_page_last 14276
_journal_paper_doi 10.1039/c6dt02709a
_journal_volume 45
_journal_year 2016
_chemical_absolute_configuration ad
_chemical_formula_moiety 'C30 H43 Cu1 P2'
_chemical_formula_sum 'C30 H43 Cu P2'
_chemical_formula_weight 529.12
_space_group_crystal_system monoclinic
_space_group_IT_number 9
_space_group_name_Hall 'C -2yc'
_space_group_name_H-M_alt 'C 1 c 1'
_symmetry_cell_setting monoclinic
_symmetry_Int_Tables_number 9
_symmetry_space_group_name_Hall 'C -2yc'
_symmetry_space_group_name_H-M 'C 1 c 1'
_atom_sites_solution_hydrogens geom
_audit_creation_method SHELXL-2014/7
_audit_update_record
;
2016-07-08 deposited with the CCDC.
2016-08-05 downloaded from the CCDC.
;
_cell_angle_alpha 90
_cell_angle_beta 105.505(2)
_cell_angle_gamma 90
_cell_formula_units_Z 4
_cell_length_a 15.958(3)
_cell_length_b 10.5272(19)
_cell_length_c 17.379(3)
_cell_measurement_reflns_used 9360
_cell_measurement_temperature 100(2)
_cell_measurement_theta_max 27.64
_cell_measurement_theta_min 2.34
_cell_volume 2813.3(9)
_computing_structure_refinement 'SHELXL-2014/7 (Sheldrick, 2014)'
_diffrn_ambient_temperature 100(2)
_diffrn_measured_fraction_theta_full 1.000
_diffrn_measured_fraction_theta_max 0.991
_diffrn_measurement_device_type 'Bruker APEXII CCD area detector'
_diffrn_measurement_method 'omega scans'
_diffrn_radiation_probe x-ray
_diffrn_radiation_type MoK\a
_diffrn_radiation_wavelength 0.71073
_diffrn_reflns_av_R_equivalents 0.0236
_diffrn_reflns_av_unetI/netI 0.0433
_diffrn_reflns_Laue_measured_fraction_full 1.000
_diffrn_reflns_Laue_measured_fraction_max 0.991
_diffrn_reflns_limit_h_max 20
_diffrn_reflns_limit_h_min -20
_diffrn_reflns_limit_k_max 13
_diffrn_reflns_limit_k_min -13
_diffrn_reflns_limit_l_max 22
_diffrn_reflns_limit_l_min -22
_diffrn_reflns_number 16066
_diffrn_reflns_point_group_measured_fraction_full 0.995
_diffrn_reflns_point_group_measured_fraction_max 0.975
_diffrn_reflns_theta_full 25.242
_diffrn_reflns_theta_max 27.675
_diffrn_reflns_theta_min 2.345
_diffrn_standards_decay_% 0.0
_exptl_absorpt_coefficient_mu 0.906
_exptl_absorpt_correction_T_max 0.90
_exptl_absorpt_correction_T_min 0.81
_exptl_absorpt_correction_type multi-scan
_exptl_crystal_colour colourless
_exptl_crystal_density_diffrn 1.249
_exptl_crystal_description prism
_exptl_crystal_F_000 1128
_exptl_crystal_size_max 0.375
_exptl_crystal_size_mid 0.250
_exptl_crystal_size_min 0.125
_refine_diff_density_max 0.336
_refine_diff_density_min -0.168
_refine_diff_density_rms 0.042
_refine_ls_abs_structure_details
;
 Flack x determined using 2866 quotients [(I+)-(I-)]/[(I+)+(I-)]
 (Parsons, Flack and Wagner, Acta Cryst. B69 (2013) 249-259).
;
_refine_ls_abs_structure_Flack 0.021(4)
_refine_ls_extinction_method none
_refine_ls_goodness_of_fit_ref 1.000
_refine_ls_hydrogen_treatment constr
_refine_ls_matrix_type full
_refine_ls_number_parameters 298
_refine_ls_number_reflns 6434
_refine_ls_number_restraints 2
_refine_ls_restrained_S_all 1.000
_refine_ls_R_factor_all 0.0249
_refine_ls_R_factor_gt 0.0235
_refine_ls_shift/su_max 0.001
_refine_ls_shift/su_mean 0.000
_refine_ls_structure_factor_coef Fsqd
_refine_ls_weighting_details 'w=1/[\s^2^(Fo^2^)+(0.0154P)^2^] where P=(Fo^2^+2Fc^2^)/3'
_refine_ls_weighting_scheme calc
_refine_ls_wR_factor_gt 0.0503
_refine_ls_wR_factor_ref 0.0509
_reflns_Friedel_coverage 0.965
_reflns_Friedel_fraction_full 0.991
_reflns_Friedel_fraction_max 0.958
_reflns_number_gt 6163
_reflns_number_total 6434
_reflns_threshold_expression 'I > 2\s(I)'
_cod_data_source_file c6dt02709a2.cif
_cod_data_source_block PhCuPEt3
_cod_depositor_comments 'Adding full bibliography for 7040358--7040370.cif.'
_cod_original_sg_symbol_H-M 'C c'
_cod_database_code 7040366
_shelx_shelxl_version_number 2014/7
_shelx_space_group_comment
;
The symmetry employed for this shelxl refinement is uniquely defined
by the following loop, which should always be used as a source of
symmetry information in preference to the above space-group names.
They are only intended as comments.
;
_shelx_estimated_absorpt_t_min 0.728
_shelx_estimated_absorpt_t_max 0.895

loop_
_space_group_symop_operation_xyz
'x, y, z'
'x, -y, z+1/2'
'x+1/2, y+1/2, z'
'x+1/2, -y+1/2, z+1/2'

loop_
_atom_site_label
_atom_site_type_symbol
_atom_site_fract_x
_atom_site_fract_y
_atom_site_fract_z
_atom_site_U_iso_or_equiv
_atom_site_adp_type
_atom_site_occupancy
_atom_site_site_symmetry_order
_atom_site_calc_flag
_atom_site_refinement_flags_posn
_atom_site_refinement_flags_adp
C7 C -0.51918(15) -1.1039(2) -0.25186(15) 0.0175(5) Uani 1 1 d . .
Cu1 Cu -0.50032(2) -0.79631(2) -0.25283(2) 0.01533(7) Uani 1 1 d . .
P1 P -0.49958(4) -0.77433(6) -0.38140(4) 0.01652(13) Uani 1 1 d . .
P2 P -0.58673(4) -0.67010(6) -0.20221(4) 0.01692(13) Uani 1 1 d . .
C8 C -0.60047(16) -1.0479(2) -0.25899(15) 0.0202(5) Uani 1 1 d . .
H8 H -0.6053 -0.9800 -0.2244 0.024 Uiso 1 1 calc R U
C2 C -0.44033(15) -1.0571(2) -0.19016(14) 0.0160(5) Uani 1 1 d . .
C23 C -0.51676(17) -0.6152(2) -0.42798(15) 0.0228(5) Uani 1 1 d . .
H23A H -0.5114 -0.6210 -0.4833 0.027 Uiso 1 1 calc R U
H23B H -0.5765 -0.5862 -0.4306 0.027 Uiso 1 1 calc R U
C13 C -0.33420(16) -0.7491(2) -0.10635(15) 0.0193(5) Uani 1 1 d . .
C12 C -0.51537(17) -1.2045(2) -0.30328(15) 0.0206(5) Uani 1 1 d . .
H12 H -0.4613 -1.2455 -0.2991 0.025 Uiso 1 1 calc R U
C19 C -0.39592(17) -0.8178(2) -0.40137(16) 0.0231(6) Uani 1 1 d . .
H19A H -0.3994 -0.7991 -0.4580 0.028 Uiso 1 1 calc R U
H19B H -0.3491 -0.7645 -0.3679 0.028 Uiso 1 1 calc R U
C1 C -0.42537(16) -0.9241(2) -0.18368(14) 0.0168(5) Uani 1 1 d . .
C18 C -0.33687(17) -0.6648(2) -0.16988(16) 0.0244(6) Uani 1 1 d . .
H18 H -0.3480 -0.6970 -0.2227 0.029 Uiso 1 1 calc R U
C9 C -0.67446(17) -1.0897(2) -0.31589(16) 0.0233(6) Uani 1 1 d . .
H9 H -0.7290 -1.0507 -0.3195 0.028 Uiso 1 1 calc R U
C25 C -0.69990(17) -0.7246(3) -0.22353(17) 0.0273(6) Uani 1 1 d . .
H25A H -0.7018 -0.8052 -0.1947 0.033 Uiso 1 1 calc R U
H25B H -0.7344 -0.6608 -0.2034 0.033 Uiso 1 1 calc R U
C15 C -0.30484(17) -0.5680(3) -0.01681(17) 0.0290(6) Uani 1 1 d . .
H15 H -0.2936 -0.5350 0.0358 0.035 Uiso 1 1 calc R U
C22 C -0.5792(2) -0.8697(3) -0.53911(16) 0.0318(7) Uani 1 1 d . .
H22A H -0.6248 -0.9258 -0.5701 0.048 Uiso 1 1 calc R U
H22B H -0.5898 -0.7827 -0.5595 0.048 Uiso 1 1 calc R U
H22C H -0.5225 -0.8986 -0.5440 0.048 Uiso 1 1 calc R U
C14 C -0.31815(17) -0.6975(2) -0.02977(16) 0.0236(6) Uani 1 1 d . .
H14 H -0.3163 -0.7519 0.0143 0.028 Uiso 1 1 calc R U
C4 C -0.31575(17) -1.1040(2) -0.08047(15) 0.0224(5) Uani 1 1 d . .
H4 H -0.2789 -1.1638 -0.0467 0.027 Uiso 1 1 calc R U
C16 C -0.30784(18) -0.4873(3) -0.07964(18) 0.0329(7) Uani 1 1 d . .
H16 H -0.2992 -0.3987 -0.0706 0.039 Uiso 1 1 calc R U
C28 C -0.6552(2) -0.4166(3) -0.19926(18) 0.0354(7) Uani 1 1 d . .
H28A H -0.6544 -0.3305 -0.2205 0.053 Uiso 1 1 calc R U
H28B H -0.7147 -0.4496 -0.2147 0.053 Uiso 1 1 calc R U
H28C H -0.6339 -0.4145 -0.1409 0.053 Uiso 1 1 calc R U
C17 C -0.32355(19) -0.5362(3) -0.15660(18) 0.0319(7) Uani 1 1 d . .
H17 H -0.3251 -0.4809 -0.2001 0.038 Uiso 1 1 calc R U
C3 C -0.38715(16) -1.1449(2) -0.14076(15) 0.0204(5) Uani 1 1 d . .
H3 H -0.3994 -1.2331 -0.1480 0.025 Uiso 1 1 calc R U
C30 C -0.5455(2) -0.7872(3) -0.05177(17) 0.0313(7) Uani 1 1 d . .
H30A H -0.5288 -0.7752 0.0063 0.047 Uiso 1 1 calc R U
H30B H -0.6009 -0.8331 -0.0679 0.047 Uiso 1 1 calc R U
H30C H -0.5004 -0.8363 -0.0673 0.047 Uiso 1 1 calc R U
C10 C -0.66882(18) -1.1876(2) -0.36700(15) 0.0236(6) Uani 1 1 d . .
H10 H -0.7191 -1.2151 -0.4065 0.028 Uiso 1 1 calc R U
C29 C -0.55545(19) -0.6575(2) -0.09305(15) 0.0248(6) Uani 1 1 d . .
H29A H -0.4997 -0.6109 -0.0756 0.030 Uiso 1 1 calc R U
H29B H -0.6001 -0.6077 -0.0762 0.030 Uiso 1 1 calc R U
C24 C -0.45203(18) -0.5178(2) -0.38212(17) 0.0282(6) Uani 1 1 d . .
H24A H -0.4636 -0.4352 -0.4089 0.042 Uiso 1 1 calc R U
H24B H -0.4580 -0.5103 -0.3276 0.042 Uiso 1 1 calc R U
H24C H -0.3928 -0.5451 -0.3803 0.042 Uiso 1 1 calc R U
C5 C -0.29930(16) -0.9753(2) -0.07054(14) 0.0203(5) Uani 1 1 d . .
H5 H -0.2512 -0.9464 -0.0292 0.024 Uiso 1 1 calc R U
C6 C -0.35269(16) -0.8873(2) -0.12066(14) 0.0176(5) Uani 1 1 d . .
C20 C -0.37222(19) -0.9570(3) -0.38485(18) 0.0317(7) Uani 1 1 d . .
H20A H -0.3166 -0.9743 -0.3966 0.047 Uiso 1 1 calc R U
H20B H -0.3672 -0.9759 -0.3286 0.047 Uiso 1 1 calc R U
H20C H -0.4176 -1.0105 -0.4188 0.047 Uiso 1 1 calc R U
C27 C -0.59654(19) -0.5026(2) -0.23308(16) 0.0261(6) Uani 1 1 d . .
H27A H -0.5375 -0.4653 -0.2186 0.031 Uiso 1 1 calc R U
H27B H -0.6179 -0.5002 -0.2920 0.031 Uiso 1 1 calc R U
C11 C -0.58888(18) -1.2457(2) -0.36026(15) 0.0228(6) Uani 1 1 d . .
H11 H -0.5846 -1.3140 -0.3948 0.027 Uiso 1 1 calc R U
C21 C -0.57994(17) -0.8728(3) -0.45140(14) 0.0238(6) Uani 1 1 d . .
H21A H -0.5714 -0.9619 -0.4328 0.029 Uiso 1 1 calc R U
H21B H -0.6385 -0.8466 -0.4482 0.029 Uiso 1 1 calc R U
C26 C -0.74090(18) -0.7454(3) -0.31262(18) 0.0315(7) Uani 1 1 d . .
H26A H -0.8011 -0.7743 -0.3211 0.047 Uiso 1 1 calc R U
H26B H -0.7403 -0.6654 -0.3413 0.047 Uiso 1 1 calc R U
H26C H -0.7077 -0.8098 -0.3326 0.047 Uiso 1 1 calc R U

loop_
_atom_site_aniso_label
_atom_site_aniso_U_11
_atom_site_aniso_U_22
_atom_site_aniso_U_33
_atom_site_aniso_U_23
_atom_site_aniso_U_13
_atom_site_aniso_U_12
C7 0.0223(14) 0.0140(11) 0.0171(11) 0.0038(10) 0.0067(11) -0.0014(9)
Cu1 0.01704(14) 0.01504(13) 0.01390(13) 0.00053(12) 0.00412(10) 0.00096(13)
P1 0.0173(3) 0.0183(3) 0.0139(3) 0.0006(2) 0.0042(3) 0.0010(2)
P2 0.0202(3) 0.0156(3) 0.0159(3) -0.0002(2) 0.0065(3) 0.0013(2)
C8 0.0237(13) 0.0174(12) 0.0203(13) 0.0000(10) 0.0073(11) -0.0001(10)
C2 0.0183(12) 0.0178(12) 0.0155(12) -0.0011(9) 0.0110(10) -0.0007(9)
C23 0.0263(14) 0.0230(13) 0.0195(13) 0.0053(10) 0.0069(11) 0.0047(10)
C13 0.0146(12) 0.0211(12) 0.0202(13) -0.0006(10) 0.0012(10) 0.0003(10)
C12 0.0235(14) 0.0171(12) 0.0232(14) 0.0017(10) 0.0095(11) -0.0001(10)
C19 0.0210(13) 0.0287(15) 0.0213(13) -0.0003(11) 0.0086(11) 0.0027(11)
C1 0.0190(12) 0.0174(12) 0.0160(12) 0.0013(9) 0.0081(10) 0.0023(9)
C18 0.0242(14) 0.0249(14) 0.0204(13) -0.0003(11) -0.0004(11) -0.0029(11)
C9 0.0200(13) 0.0222(13) 0.0270(14) 0.0038(11) 0.0053(11) 0.0000(10)
C25 0.0214(14) 0.0297(15) 0.0340(16) -0.0100(12) 0.0130(12) -0.0020(11)
C15 0.0234(14) 0.0303(15) 0.0276(15) -0.0109(12) -0.0030(12) 0.0019(11)
C22 0.0418(17) 0.0321(16) 0.0193(14) -0.0042(11) 0.0042(13) -0.0067(13)
C14 0.0198(13) 0.0294(14) 0.0183(13) -0.0016(11) -0.0007(11) 0.0008(11)
C4 0.0227(13) 0.0255(14) 0.0189(13) 0.0084(10) 0.0055(11) 0.0076(11)
C16 0.0288(15) 0.0212(14) 0.0408(18) -0.0061(13) -0.0047(13) -0.0021(12)
C28 0.055(2) 0.0233(14) 0.0347(16) 0.0052(12) 0.0229(15) 0.0139(14)
C17 0.0309(15) 0.0267(15) 0.0305(15) 0.0049(12) -0.0049(12) -0.0048(12)
C3 0.0230(13) 0.0187(13) 0.0214(13) 0.0015(10) 0.0092(11) 0.0018(10)
C30 0.0466(18) 0.0307(16) 0.0200(14) 0.0054(11) 0.0145(13) 0.0083(13)
C10 0.0259(14) 0.0246(14) 0.0187(13) 0.0021(10) 0.0028(11) -0.0071(11)
C29 0.0325(15) 0.0247(14) 0.0186(13) -0.0038(11) 0.0091(12) 0.0038(12)
C24 0.0331(16) 0.0204(14) 0.0333(16) 0.0040(12) 0.0130(13) 0.0003(11)
C5 0.0183(12) 0.0276(14) 0.0146(12) 0.0003(10) 0.0036(10) 0.0008(10)
C6 0.0197(12) 0.0204(13) 0.0138(12) 0.0005(9) 0.0067(10) -0.0009(10)
C20 0.0365(17) 0.0329(16) 0.0290(15) 0.0046(12) 0.0149(13) 0.0139(13)
C27 0.0385(16) 0.0180(13) 0.0259(14) 0.0057(11) 0.0158(13) 0.0057(11)
C11 0.0311(15) 0.0188(13) 0.0206(13) -0.0015(10) 0.0107(11) -0.0040(11)
C21 0.0230(14) 0.0291(14) 0.0191(13) -0.0021(11) 0.0053(11) -0.0044(11)
C26 0.0208(14) 0.0319(15) 0.0365(17) -0.0085(13) -0.0012(12) 0.0043(12)

loop_
_atom_type_symbol
_atom_type_description
_atom_type_scat_dispersion_real
_atom_type_scat_dispersion_imag
_atom_type_scat_source
C C 0.0033 0.0016 'International Tables Vol C Tables 4.2.6.8 and 6.1.1.4'
H H 0.0000 0.0000 'International Tables Vol C Tables 4.2.6.8 and 6.1.1.4'
P P 0.1023 0.0942 'International Tables Vol C Tables 4.2.6.8 and 6.1.1.4'
Cu Cu 0.3201 1.2651 'International Tables Vol C Tables 4.2.6.8 and 6.1.1.4'

loop_
_geom_angle_atom_site_label_1
_geom_angle_atom_site_label_2
_geom_angle_atom_site_label_3
_geom_angle
C12 C7 C8 117.4(2)
C12 C7 C2 122.3(2)
C8 C7 C2 120.3(2)
C1 Cu1 P1 120.68(7)
C1 Cu1 P2 119.79(7)
P1 Cu1 P2 119.53(2)
C21 P1 C19 103.83(12)
C21 P1 C23 103.07(12)
C19 P1 C23 100.30(12)
C21 P1 Cu1 114.35(9)
C19 P1 Cu1 113.97(9)
C23 P1 Cu1 119.25(9)
C29 P2 C25 102.26(13)
C29 P2 C27 102.20(12)
C25 P2 C27 103.79(13)
C29 P2 Cu1 114.86(9)
C25 P2 Cu1 114.10(9)
C27 P2 Cu1 117.69(9)
C9 C8 C7 121.3(2)
C9 C8 H8 119.4
C7 C8 H8 119.4
C3 C2 C1 123.1(2)
C3 C2 C7 118.8(2)
C1 C2 C7 118.1(2)
C24 C23 P1 112.39(18)
C24 C23 H23A 109.1
P1 C23 H23A 109.1
C24 C23 H23B 109.1
P1 C23 H23B 109.1
H23A C23 H23B 107.9
C14 C13 C18 117.5(2)
C14 C13 C6 121.1(2)
C18 C13 C6 121.4(2)
C11 C12 C7 121.4(2)
C11 C12 H12 119.3
C7 C12 H12 119.3
C20 C19 P1 113.30(19)
C20 C19 H19A 108.9
P1 C19 H19A 108.9
C20 C19 H19B 108.9
P1 C19 H19B 108.9
H19A C19 H19B 107.7
C6 C1 C2 114.6(2)
C6 C1 Cu1 121.29(18)
C2 C1 Cu1 124.11(18)
C17 C18 C13 121.1(3)
C17 C18 H18 119.5
C13 C18 H18 119.5
C10 C9 C8 120.3(2)
C10 C9 H9 119.8
C8 C9 H9 119.8
C26 C25 P2 112.4(2)
C26 C25 H25A 109.1
P2 C25 H25A 109.1
C26 C25 H25B 109.1
P2 C25 H25B 109.1
H25A C25 H25B 107.9
C16 C15 C14 120.4(3)
C16 C15 H15 119.8
C14 C15 H15 119.8
C21 C22 H22A 109.5
C21 C22 H22B 109.5
H22A C22 H22B 109.5
C21 C22 H22C 109.5
H22A C22 H22C 109.5
H22B C22 H22C 109.5
C15 C14 C13 121.2(3)
C15 C14 H14 119.4
C13 C14 H14 119.4
C5 C4 C3 119.1(2)
C5 C4 H4 120.5
C3 C4 H4 120.5
C15 C16 C17 119.6(3)
C15 C16 H16 120.2
C17 C16 H16 120.2
C27 C28 H28A 109.5
C27 C28 H28B 109.5
H28A C28 H28B 109.5
C27 C28 H28C 109.5
H28A C28 H28C 109.5
H28B C28 H28C 109.5
C18 C17 C16 120.3(3)
C18 C17 H17 119.9
C16 C17 H17 119.9
C2 C3 C4 120.1(2)
C2 C3 H3 119.9
C4 C3 H3 119.9
C29 C30 H30A 109.5
C29 C30 H30B 109.5
H30A C30 H30B 109.5
C29 C30 H30C 109.5
H30A C30 H30C 109.5
H30B C30 H30C 109.5
C9 C10 C11 119.4(2)
C9 C10 H10 120.3
C11 C10 H10 120.3
C30 C29 P2 112.72(18)
C30 C29 H29A 109.0
P2 C29 H29A 109.0
C30 C29 H29B 109.0
P2 C29 H29B 109.0
H29A C29 H29B 107.8
C23 C24 H24A 109.5
C23 C24 H24B 109.5
H24A C24 H24B 109.5
C23 C24 H24C 109.5
H24A C24 H24C 109.5
H24B C24 H24C 109.5
C4 C5 C6 120.6(2)
C4 C5 H5 119.7
C6 C5 H5 119.7
C5 C6 C1 122.5(2)
C5 C6 C13 118.9(2)
C1 C6 C13 118.6(2)
C19 C20 H20A 109.5
C19 C20 H20B 109.5
H20A C20 H20B 109.5
C19 C20 H20C 109.5
H20A C20 H20C 109.5
H20B C20 H20C 109.5
C28 C27 P2 118.01(19)
C28 C27 H27A 107.8
P2 C27 H27A 107.8
C28 C27 H27B 107.8
P2 C27 H27B 107.8
H27A C27 H27B 107.1
C12 C11 C10 120.3(2)
C12 C11 H11 119.9
C10 C11 H11 119.9
C22 C21 P1 117.34(19)
C22 C21 H21A 108.0
P1 C21 H21A 108.0
C22 C21 H21B 108.0
P1 C21 H21B 108.0
H21A C21 H21B 107.2
C25 C26 H26A 109.5
C25 C26 H26B 109.5
H26A C26 H26B 109.5
C25 C26 H26C 109.5
H26A C26 H26C 109.5
H26B C26 H26C 109.5

loop_
_geom_bond_atom_site_label_1
_geom_bond_atom_site_label_2
_geom_bond_distance
C7 C12 1.398(3)
C7 C8 1.400(3)
C7 C2 1.501(3)
Cu1 C1 1.979(2)
Cu1 P1 2.2495(8)
Cu1 P2 2.2558(7)
P1 C21 1.834(3)
P1 C19 1.837(3)
P1 C23 1.849(3)
P2 C29 1.833(3)
P2 C25 1.836(3)
P2 C27 1.837(2)
C8 C9 1.394(3)
C8 H8 0.9500
C2 C3 1.386(3)
C2 C1 1.420(3)
C23 C24 1.521(4)
C23 H23A 0.9900
C23 H23B 0.9900
C13 C14 1.396(4)
C13 C18 1.408(4)
C13 C6 1.492(4)
C12 C11 1.387(4)
C12 H12 0.9500
C19 C20 1.521(4)
C19 H19A 0.9900
C19 H19B 0.9900
C1 C6 1.420(3)
C18 C17 1.380(4)
C18 H18 0.9500
C9 C10 1.379(4)
C9 H9 0.9500
C25 C26 1.527(4)
C25 H25A 0.9900
C25 H25B 0.9900
C15 C16 1.374(4)
C15 C14 1.388(4)
C15 H15 0.9500
C22 C21 1.528(4)
C22 H22A 0.9800
C22 H22B 0.9800
C22 H22C 0.9800
C14 H14 0.9500
C4 C5 1.383(4)
C4 C3 1.394(4)
C4 H4 0.9500
C16 C17 1.392(4)
C16 H16 0.9500
C28 C27 1.528(4)
C28 H28A 0.9800
C28 H28B 0.9800
C28 H28C 0.9800
C17 H17 0.9500
C3 H3 0.9500
C30 C29 1.530(4)
C30 H30A 0.9800
C30 H30B 0.9800
C30 H30C 0.9800
C10 C11 1.391(4)
C10 H10 0.9500
C29 H29A 0.9900
C29 H29B 0.9900
C24 H24A 0.9800
C24 H24B 0.9800
C24 H24C 0.9800
C5 C6 1.395(3)
C5 H5 0.9500
C20 H20A 0.9800
C20 H20B 0.9800
C20 H20C 0.9800
C27 H27A 0.9900
C27 H27B 0.9900
C11 H11 0.9500
C21 H21A 0.9900
C21 H21B 0.9900
C26 H26A 0.9800
C26 H26B 0.9800
C26 H26C 0.9800

loop_
_geom_torsion_atom_site_label_1
_geom_torsion_atom_site_label_2
_geom_torsion_atom_site_label_3
_geom_torsion_atom_site_label_4
_geom_torsion
C12 C7 C8 C9 -0.9(3)
C2 C7 C8 C9 180.0(2)
C12 C7 C2 C3 -48.6(3)
C8 C7 C2 C3 130.5(2)
C12 C7 C2 C1 133.3(2)
C8 C7 C2 C1 -47.6(3)
C21 P1 C23 C24 -176.30(19)
C19 P1 C23 C24 -69.4(2)
Cu1 P1 C23 C24 55.7(2)
C8 C7 C12 C11 1.3(4)
C2 C7 C12 C11 -179.6(2)
C21 P1 C19 C20 -62.0(2)
C23 P1 C19 C20 -168.3(2)
Cu1 P1 C19 C20 63.1(2)
C3 C2 C1 C6 -1.8(3)
C7 C2 C1 C6 176.2(2)
C3 C2 C1 Cu1 -179.66(18)
C7 C2 C1 Cu1 -1.7(3)
C14 C13 C18 C17 0.4(4)
C6 C13 C18 C17 177.1(2)
C7 C8 C9 C10 -0.3(4)
C29 P2 C25 C26 -178.8(2)
C27 P2 C25 C26 75.2(2)
Cu1 P2 C25 C26 -54.1(2)
C16 C15 C14 C13 0.5(4)
C18 C13 C14 C15 -0.4(4)
C6 C13 C14 C15 -177.0(2)
C14 C15 C16 C17 -0.6(4)
C13 C18 C17 C16 -0.5(4)
C15 C16 C17 C18 0.6(4)
C1 C2 C3 C4 1.0(4)
C7 C2 C3 C4 -177.0(2)
C5 C4 C3 C2 0.4(4)
C8 C9 C10 C11 1.2(4)
C25 P2 C29 C30 71.0(2)
C27 P2 C29 C30 178.3(2)
Cu1 P2 C29 C30 -53.1(2)
C3 C4 C5 C6 -0.7(4)
C4 C5 C6 C1 -0.2(4)
C4 C5 C6 C13 178.2(2)
C2 C1 C6 C5 1.5(3)
Cu1 C1 C6 C5 179.35(18)
C2 C1 C6 C13 -177.0(2)
Cu1 C1 C6 C13 0.9(3)
C14 C13 C6 C5 -47.0(3)
C18 C13 C6 C5 136.5(3)
C14 C13 C6 C1 131.5(3)
C18 C13 C6 C1 -45.0(3)
C29 P2 C27 C28 -53.4(3)
C25 P2 C27 C28 52.7(3)
Cu1 P2 C27 C28 179.81(19)
C7 C12 C11 C10 -0.5(4)
C9 C10 C11 C12 -0.8(4)
C19 P1 C21 C22 -51.2(2)
C23 P1 C21 C22 53.0(2)
Cu1 P1 C21 C22 -176.00(18)
